data_2209544
loop_
_publ_author_name
'Yu-Hua Zhang'
'Xiao-Hui Wang'
'Shan Liu'
'Cheng Yao'

_publ_section_title
;3,9-Bis(2-hydroxy-2-propyl)-2,4,8,10-tetraoxa-3,9-diphosphaspiro[5.5]undecane
 3,9-dioxide hemihydrate
;
_journal_coeditor_code HK2053
_journal_issue 7
_journal_name_full 'Acta Crystallographica Section E'
_journal_page_first o2620
_journal_page_last o2621
_journal_paper_doi 10.1107/S1600536806020605
_journal_volume 62
_journal_year 2006
_chemical_formula_iupac 'C11 H22 O8 P2, 0.5H2 O'
_chemical_formula_moiety 'C11 H22 O8 P2, 0.5H2 O'
_chemical_formula_sum 'C11 H23 O8.5 P2'
_chemical_formula_weight 353.24
_chemical_melting_point 460.15(2)
_chemical_name_systematic
;
3,9-Bis(2-hydroxy-2-propyl)-2,4,8,10-tetraoxa-3,9-diphosphaspiro[5.5]undecane
3,9-dioxide hemihydrate
;
_space_group_IT_number 2
_symmetry_cell_setting triclinic
_symmetry_space_group_name_Hall '-P 1'
_symmetry_space_group_name_H-M 'P -1'
_atom_sites_solution_hydrogens geom
_atom_sites_solution_primary direct
_atom_sites_solution_secondary difmap
_audit_creation_method SHELXL-97
_cell_angle_alpha 86.28(3)
_cell_angle_beta 82.40(3)
_cell_angle_gamma 77.11(3)
_cell_formula_units_Z 4
_cell_length_a 7.5500(15)
_cell_length_b 10.539(2)
_cell_length_c 21.068(4)
_cell_measurement_reflns_used 25
_cell_measurement_temperature 296(2)
_cell_measurement_theta_max 12
_cell_measurement_theta_min 9
_cell_volume 1618.7(6)
_computing_cell_refinement 'CAD-4 Software'
_computing_data_collection 'CAD-4 Software (Enraf--Nonius, 1985)'
_computing_data_reduction 'XCAD4 (Harms & Wocadlo, 1995)'
_computing_molecular_graphics 'SHELXTL (Bruker, 2000)'
_computing_publication_material SHELXTL
_computing_structure_refinement 'SHELXL97 (Sheldrick, 1997)'
_computing_structure_solution 'SHELXS97 (Sheldrick, 1997)'
_diffrn_ambient_temperature 296(2)
_diffrn_measured_fraction_theta_full 0.999
_diffrn_measured_fraction_theta_max 0.999
_diffrn_measurement_device_type 'Enraf--Nonius CAD-4'
_diffrn_measurement_method \w/2\q
_diffrn_radiation_monochromator graphite
_diffrn_radiation_source 'fine-focus sealed tube'
_diffrn_radiation_type MoK\a
_diffrn_radiation_wavelength 0.71073
_diffrn_reflns_av_R_equivalents 0.0397
_diffrn_reflns_av_sigmaI/netI 0.0990
_diffrn_reflns_limit_h_max 9
_diffrn_reflns_limit_h_min 0
_diffrn_reflns_limit_k_max 12
_diffrn_reflns_limit_k_min -12
_diffrn_reflns_limit_l_max 25
_diffrn_reflns_limit_l_min -25
_diffrn_reflns_number 6846
_diffrn_reflns_theta_full 25.97
_diffrn_reflns_theta_max 25.97
_diffrn_reflns_theta_min 1.95
_diffrn_standards_decay_% 1
_diffrn_standards_interval_time 120
_diffrn_standards_number 3
_exptl_absorpt_coefficient_mu 0.306
_exptl_absorpt_correction_T_max 0.9414
_exptl_absorpt_correction_T_min 0.9290
_exptl_absorpt_correction_type psi-scan
_exptl_absorpt_process_details '(North <i>et al.</i>,  1968)'
_exptl_crystal_colour colorless
_exptl_crystal_density_diffrn 1.449
_exptl_crystal_density_method 'not measured'
_exptl_crystal_description block
_exptl_crystal_F_000 748.0
_exptl_crystal_size_max 0.40
_exptl_crystal_size_mid 0.20
_exptl_crystal_size_min 0.20
_refine_diff_density_max 0.436
_refine_diff_density_min -0.421
_refine_ls_extinction_method none
_refine_ls_goodness_of_fit_ref 1.015
_refine_ls_hydrogen_treatment mixed
_refine_ls_matrix_type full
_refine_ls_number_parameters 388
_refine_ls_number_reflns 6337
_refine_ls_number_restraints 3
_refine_ls_restrained_S_all 1.016
_refine_ls_R_factor_all 0.1443
_refine_ls_R_factor_gt 0.0689
_refine_ls_shift/su_max 0.000
_refine_ls_shift/su_mean 0.000
_refine_ls_structure_factor_coef Fsqd
_refine_ls_weighting_details 'calc w=1/[\s^2^(Fo^2^)+(0.07P)^2^+2P] where P=(Fo^2^+2Fc^2^)/3'
_refine_ls_weighting_scheme calc
_refine_ls_wR_factor_gt 0.1467
_refine_ls_wR_factor_ref 0.1907
_reflns_number_gt 3535
_reflns_number_total 6337
_reflns_threshold_expression I>2\s(I)
_cod_data_source_file hk2053.cif
_cod_data_source_block I
_cod_database_code 2209544
_cod_database_fobs_code 2209544

loop_
_symmetry_equiv_pos_as_xyz
'x, y, z'
'-x, -y, -z'

loop_
_atom_site_type_symbol
_atom_site_label
_atom_site_fract_x
_atom_site_fract_y
_atom_site_fract_z
_atom_site_U_iso_or_equiv
_atom_site_adp_type
_atom_site_calc_flag
_atom_site_refinement_flags
_atom_site_occupancy
P P1 0.44396(19) 0.31670(13) 0.38743(7) 0.0347(4) Uani d . 1
P P2 0.9125(2) 0.18520(13) 0.59305(7) 0.0377(4) Uani d . 1
O O1 0.6733(5) 0.1769(4) 0.30315(19) 0.0619(13) Uani d . 1
H H1A 0.7148 0.1729 0.2652 0.093 Uiso calc R 1
O O2 0.2553(5) 0.3912(4) 0.40060(19) 0.0480(10) Uani d . 1
O O3 0.5861(5) 0.4049(3) 0.38880(18) 0.0434(9) Uani d . 1
O O4 0.4912(5) 0.2043(3) 0.43991(17) 0.0382(9) Uani d . 1
O O5 0.7199(5) 0.2698(4) 0.57947(17) 0.0431(9) Uani d . 1
O O6 1.0033(5) 0.1282(3) 0.52696(17) 0.0423(9) Uani d . 1
O O7 0.8964(6) 0.0796(4) 0.6408(2) 0.0623(12) Uani d . 1
O O8 1.0373(5) 0.4006(3) 0.56866(18) 0.0461(10) Uani d . 1
H H8A 0.9495 0.4593 0.5798 0.069 Uiso calc R 1
C C1 0.3594(10) 0.1514(7) 0.3066(3) 0.075(2) Uani d . 1
H H1B 0.3812 0.1141 0.2651 0.113 Uiso calc R 1
H H1C 0.2342 0.1978 0.3142 0.113 Uiso calc R 1
H H1D 0.3831 0.0833 0.3389 0.113 Uiso calc R 1
C C2 0.4552(9) 0.3548(7) 0.2583(3) 0.0621(19) Uani d . 1
H H2B 0.4766 0.3187 0.2166 0.093 Uiso calc R 1
H H2C 0.5382 0.4109 0.2607 0.093 Uiso calc R 1
H H2D 0.3315 0.4040 0.2657 0.093 Uiso calc R 1
C C3 0.4861(8) 0.2453(6) 0.3090(3) 0.0438(14) Uani d . 1
C C4 0.6777(7) 0.1510(5) 0.4537(3) 0.0370(13) Uani d . 1
H H4A 0.7437 0.0965 0.4191 0.044 Uiso calc R 1
H H4B 0.6753 0.0970 0.4928 0.044 Uiso calc R 1
C C5 0.7734(8) 0.3479(5) 0.4018(3) 0.0457(15) Uani d . 1
H H5A 0.8353 0.4171 0.4073 0.055 Uiso calc R 1
H H5B 0.8391 0.2985 0.3654 0.055 Uiso calc R 1
C C6 0.7774(7) 0.2590(5) 0.4615(2) 0.0337(12) Uani d . 1
C C7 0.9781(7) 0.2013(5) 0.4677(3) 0.0407(13) Uani d . 1
H H7B 1.0298 0.1447 0.4323 0.049 Uiso calc R 1
H H7C 1.0438 0.2711 0.4649 0.049 Uiso calc R 1
C C8 0.6888(7) 0.3408(5) 0.5192(2) 0.0373(13) Uani d . 1
H H8B 0.7382 0.4186 0.5174 0.045 Uiso calc R 1
H H8C 0.5581 0.3680 0.5172 0.045 Uiso calc R 1
C C9 1.0472(8) 0.2955(5) 0.6156(3) 0.0393(13) Uani d . 1
C C10 0.9742(9) 0.3465(6) 0.6821(3) 0.0603(18) Uani d . 1
H H10A 1.0471 0.4036 0.6932 0.091 Uiso calc R 1
H H10B 0.9799 0.2746 0.7128 0.091 Uiso calc R 1
H H10C 0.8495 0.3933 0.6824 0.091 Uiso calc R 1
C C11 1.2472(8) 0.2251(6) 0.6116(3) 0.0594(18) Uani d . 1
H H11A 1.3185 0.2826 0.6237 0.089 Uiso calc R 1
H H11B 1.2903 0.1988 0.5685 0.089 Uiso calc R 1
H H11C 1.2591 0.1497 0.6401 0.089 Uiso calc R 1
P P3 0.43336(19) 0.28132(12) -0.09753(7) 0.0330(3) Uani d . 1
P P4 0.87526(18) 0.22883(12) 0.11576(6) 0.0295(3) Uani d . 1
O O9 0.6341(6) 0.0787(4) -0.1529(2) 0.0674(14) Uani d . 1
H H9A 0.6605 0.0269 -0.1819 0.101 Uiso calc R 1
O O10 0.2514(5) 0.3659(3) -0.09177(19) 0.0485(10) Uani d . 1
O O11 0.4651(5) 0.1931(3) -0.03468(16) 0.0365(9) Uani d . 1
O O12 0.5865(5) 0.3626(3) -0.10506(18) 0.0433(10) Uani d . 1
O O13 0.6930(4) 0.3141(3) 0.09362(16) 0.0346(8) Uani d . 1
O O14 0.9597(5) 0.1358(3) 0.05814(16) 0.0366(9) Uani d . 1
O O15 0.8384(5) 0.1542(3) 0.17518(17) 0.0430(9) Uani d . 1
O O16 1.0282(5) 0.4241(3) 0.06865(17) 0.0391(9) Uani d . 1
H H16A 0.9440 0.4877 0.0754 0.059 Uiso calc R 1
C C12 0.3176(10) 0.1091(7) -0.1638(4) 0.078(2) Uani d . 1
H H12A 0.3395 0.0529 -0.1994 0.118 Uiso calc R 1
H H12B 0.2071 0.1739 -0.1670 0.118 Uiso calc R 1
H H12C 0.3053 0.0586 -0.1245 0.118 Uiso calc R 1
C C13 0.5037(9) 0.2506(6) -0.2273(3) 0.0563(17) Uani d . 1
H H13A 0.5251 0.1930 -0.2623 0.085 Uiso calc R 1
H H13B 0.6074 0.2893 -0.2274 0.085 Uiso calc R 1
H H13C 0.3965 0.3177 -0.2318 0.085 Uiso calc R 1
C C14 0.4756(7) 0.1746(5) -0.1647(3) 0.0395(13) Uani d . 1
C C15 0.7690(7) 0.3064(5) -0.0872(3) 0.0421(14) Uani d . 1
H H15B 0.8394 0.3735 -0.0900 0.051 Uiso calc R 1
H H15C 0.8318 0.2395 -0.1168 0.051 Uiso calc R 1
C C16 0.6442(7) 0.1427(5) -0.0142(3) 0.0348(12) Uani d . 1
H H16B 0.7091 0.0709 -0.0406 0.042 Uiso calc R 1
H H16C 0.6300 0.1098 0.0298 0.042 Uiso calc R 1
C C17 0.7565(7) 0.2475(5) -0.0192(2) 0.0311(11) Uani d . 1
C C18 0.6727(8) 0.3562(5) 0.0273(2) 0.0378(13) Uani d . 1
H H18A 0.7312 0.4291 0.0163 0.045 Uiso calc R 1
H H18B 0.5436 0.3860 0.0229 0.045 Uiso calc R 1
C C19 0.9528(7) 0.1871(5) -0.0075(2) 0.0367(12) Uani d . 1
H H19A 1.0038 0.1174 -0.0369 0.044 Uiso calc R 1
H H19B 1.0263 0.2524 -0.0156 0.044 Uiso calc R 1
C C20 1.0306(7) 0.3363(5) 0.1231(2) 0.0345(12) Uani d . 1
C C21 1.2267(7) 0.2547(5) 0.1200(3) 0.0454(14) Uani d . 1
H H21A 1.3093 0.3104 0.1238 0.068 Uiso calc R 1
H H21B 1.2594 0.2124 0.0798 0.068 Uiso calc R 1
H H21C 1.2343 0.1902 0.1544 0.068 Uiso calc R 1
C C22 0.9717(8) 0.4078(5) 0.1852(3) 0.0485(15) Uani d . 1
H H22A 1.0535 0.4639 0.1893 0.073 Uiso calc R 1
H H22B 0.9750 0.3457 0.2207 0.073 Uiso calc R 1
H H22C 0.8495 0.4589 0.1849 0.073 Uiso calc R 1
O OW 0.9319(8) 0.0586(5) -0.2326(3) 0.094 Uani d D 1
H HWA 1.013(7) 0.006(6) -0.220(4) 0.113 Uiso d D 1
H HWB 0.895(10) 0.006(6) -0.252(3) 0.113 Uiso d D 1

loop_
_atom_site_aniso_label
_atom_site_aniso_U_11
_atom_site_aniso_U_22
_atom_site_aniso_U_33
_atom_site_aniso_U_12
_atom_site_aniso_U_13
_atom_site_aniso_U_23
P1 0.0367(8) 0.0305(7) 0.0368(8) -0.0046(6) -0.0069(6) -0.0053(6)
P2 0.0440(9) 0.0308(7) 0.0407(8) -0.0093(6) -0.0129(7) 0.0010(6)
O1 0.047(3) 0.081(3) 0.042(2) 0.022(2) -0.007(2) -0.014(2)
O2 0.041(2) 0.045(2) 0.053(3) 0.0020(18) -0.0040(19) -0.0085(19)
O3 0.047(2) 0.032(2) 0.056(2) -0.0129(18) -0.0187(19) 0.0087(17)
O4 0.039(2) 0.034(2) 0.044(2) -0.0128(17) -0.0064(17) 0.0016(16)
O5 0.039(2) 0.051(2) 0.039(2) -0.0062(18) -0.0075(17) -0.0059(18)
O6 0.047(2) 0.033(2) 0.046(2) 0.0010(17) -0.0143(18) -0.0072(17)
O7 0.084(3) 0.045(2) 0.065(3) -0.027(2) -0.023(2) 0.017(2)
O8 0.050(2) 0.034(2) 0.058(3) -0.0138(18) -0.007(2) -0.0029(18)
C1 0.097(6) 0.079(5) 0.060(5) -0.032(5) -0.012(4) -0.033(4)
C2 0.054(4) 0.084(5) 0.042(4) 0.002(4) -0.012(3) -0.005(3)
C3 0.041(3) 0.055(4) 0.033(3) -0.001(3) -0.005(3) -0.015(3)
C4 0.044(3) 0.027(3) 0.040(3) -0.005(2) -0.010(3) -0.002(2)
C5 0.049(4) 0.043(3) 0.054(4) -0.025(3) -0.017(3) 0.005(3)
C6 0.036(3) 0.028(3) 0.039(3) -0.011(2) -0.005(2) -0.003(2)
C7 0.039(3) 0.043(3) 0.040(3) -0.005(3) -0.006(3) -0.010(3)
C8 0.045(3) 0.032(3) 0.037(3) -0.005(2) -0.014(3) -0.006(2)
C9 0.047(3) 0.035(3) 0.039(3) -0.009(3) -0.015(3) -0.003(2)
C10 0.085(5) 0.053(4) 0.045(4) -0.013(4) -0.016(3) -0.007(3)
C11 0.047(4) 0.058(4) 0.077(5) -0.007(3) -0.027(3) -0.004(3)
P3 0.0366(8) 0.0241(7) 0.0393(8) -0.0043(6) -0.0121(6) -0.0008(6)
P4 0.0310(8) 0.0239(7) 0.0325(7) -0.0021(5) -0.0074(6) 0.0007(5)
O9 0.076(3) 0.046(3) 0.061(3) 0.027(2) -0.010(2) -0.002(2)
O10 0.042(2) 0.039(2) 0.058(3) 0.0082(18) -0.0114(19) -0.0038(18)
O11 0.037(2) 0.0350(19) 0.039(2) -0.0103(16) -0.0090(17) 0.0046(16)
O12 0.051(2) 0.034(2) 0.051(2) -0.0161(18) -0.0234(19) 0.0145(17)
O13 0.0287(19) 0.0332(19) 0.039(2) 0.0024(15) -0.0082(16) -0.0053(16)
O14 0.040(2) 0.0263(18) 0.041(2) 0.0021(16) -0.0100(17) -0.0042(15)
O15 0.050(2) 0.037(2) 0.041(2) -0.0092(18) -0.0061(18) 0.0083(17)
O16 0.044(2) 0.0288(19) 0.042(2) -0.0035(17) -0.0088(17) 0.0039(16)
C12 0.088(6) 0.072(5) 0.089(6) -0.039(4) -0.009(4) -0.036(4)
C13 0.062(4) 0.058(4) 0.046(4) -0.003(3) -0.013(3) -0.001(3)
C14 0.041(3) 0.032(3) 0.046(3) -0.003(2) -0.013(3) -0.002(2)
C15 0.040(3) 0.047(3) 0.045(3) -0.021(3) -0.010(3) 0.005(3)
C16 0.034(3) 0.029(3) 0.043(3) -0.004(2) -0.016(2) 0.004(2)
C17 0.034(3) 0.025(2) 0.036(3) -0.008(2) -0.012(2) 0.002(2)
C18 0.044(3) 0.024(3) 0.046(3) -0.001(2) -0.019(3) 0.000(2)
C19 0.035(3) 0.035(3) 0.039(3) -0.003(2) -0.006(2) -0.002(2)
C20 0.033(3) 0.034(3) 0.039(3) -0.007(2) -0.013(2) 0.001(2)
C21 0.032(3) 0.050(3) 0.055(4) -0.004(3) -0.015(3) 0.006(3)
C22 0.059(4) 0.045(3) 0.046(4) -0.016(3) -0.015(3) -0.006(3)
OW 0.075 0.092 0.089 0.028 -0.009 0.024

loop_
_atom_type_symbol
_atom_type_description
_atom_type_scat_dispersion_real
_atom_type_scat_dispersion_imag
_atom_type_scat_source
C C 0.0033 0.0016 'International Tables Vol C Tables 4.2.6.8 and 6.1.1.4'
H H 0.0000 0.0000 'International Tables Vol C Tables 4.2.6.8 and 6.1.1.4'
O O 0.0106 0.0060 'International Tables Vol C Tables 4.2.6.8 and 6.1.1.4'
P P 0.1023 0.0942 'International Tables Vol C Tables 4.2.6.8 and 6.1.1.4'

loop_
_geom_angle_atom_site_label_1
_geom_angle_atom_site_label_2
_geom_angle_atom_site_label_3
_geom_angle
_geom_angle_publ_flag
O2 P1 O3 111.5(2) yes
O2 P1 O4 111.6(2) yes
O3 P1 O4 105.7(2) yes
O2 P1 C3 111.6(2) yes
O3 P1 C3 107.4(2) yes
O4 P1 C3 108.7(2) yes
O7 P2 O6 110.3(2) yes
O7 P2 O5 112.3(3) yes
O6 P2 O5 104.8(2) yes
O7 P2 C9 113.2(2) yes
O6 P2 C9 108.1(2) yes
O5 P2 C9 107.7(2) yes
C3 O1 H1A 109.5 ?
C5 O3 P1 120.7(3) yes
C4 O4 P1 122.3(3) yes
C8 O5 P2 123.0(3) yes
C7 O6 P2 122.0(3) yes
C9 O8 H8A 109.5 ?
C3 C1 H1B 109.5 ?
C3 C1 H1C 109.5 ?
H1B C1 H1C 109.5 ?
C3 C1 H1D 109.5 ?
H1B C1 H1D 109.5 ?
H1C C1 H1D 109.5 ?
C3 C2 H2B 109.5 ?
C3 C2 H2C 109.5 ?
H2B C2 H2C 109.5 ?
C3 C2 H2D 109.5 ?
H2B C2 H2D 109.5 ?
H2C C2 H2D 109.5 ?
O1 C3 C2 111.2(5) yes
O1 C3 C1 110.7(5) yes
C2 C3 C1 111.7(5) ?
O1 C3 P1 105.0(3) yes
C2 C3 P1 108.5(4) yes
C1 C3 P1 109.5(4) yes
O4 C4 C6 111.3(4) yes
O4 C4 H4A 109.4 ?
C6 C4 H4A 109.4 ?
O4 C4 H4B 109.4 ?
C6 C4 H4B 109.4 ?
H4A C4 H4B 108.0 ?
O3 C5 C6 111.7(4) yes
O3 C5 H5A 109.3 ?
C6 C5 H5A 109.3 ?
O3 C5 H5B 109.3 ?
C6 C5 H5B 109.3 ?
H5A C5 H5B 107.9 ?
C5 C6 C7 106.4(4) ?
C5 C6 C4 109.6(4) ?
C7 C6 C4 110.2(4) ?
C5 C6 C8 108.5(4) ?
C7 C6 C8 110.3(4) ?
C4 C6 C8 111.6(4) ?
O6 C7 C6 112.4(4) yes
O6 C7 H7B 109.1 ?
C6 C7 H7B 109.1 ?
O6 C7 H7C 109.1 ?
C6 C7 H7C 109.1 ?
H7B C7 H7C 107.9 ?
O5 C8 C6 112.2(4) yes
O5 C8 H8B 109.2 ?
C6 C8 H8B 109.2 ?
O5 C8 H8C 109.2 ?
C6 C8 H8C 109.2 ?
H8B C8 H8C 107.9 ?
O8 C9 C11 106.6(5) yes
O8 C9 C10 110.7(4) yes
C11 C9 C10 111.8(5) ?
O8 C9 P2 107.7(3) yes
C11 C9 P2 109.2(4) yes
C10 C9 P2 110.7(4) yes
C9 C10 H10A 109.5 ?
C9 C10 H10B 109.5 ?
H10A C10 H10B 109.5 ?
C9 C10 H10C 109.5 ?
H10A C10 H10C 109.5 ?
H10B C10 H10C 109.5 ?
C9 C11 H11A 109.5 ?
C9 C11 H11B 109.5 ?
H11A C11 H11B 109.5 ?
C9 C11 H11C 109.5 ?
H11A C11 H11C 109.5 ?
H11B C11 H11C 109.5 ?
O10 P3 O12 111.3(2) yes
O10 P3 O11 111.2(2) yes
O12 P3 O11 104.99(19) yes
O10 P3 C14 113.0(2) yes
O12 P3 C14 108.2(2) yes
O11 P3 C14 107.8(2) yes
O15 P4 O13 111.3(2) yes
O15 P4 O14 111.3(2) yes
O13 P4 O14 104.43(19) yes
O15 P4 C20 112.6(2) yes
O13 P4 C20 108.3(2) yes
O14 P4 C20 108.5(2) yes
C14 O9 H9A 109.5 ?
C16 O11 P3 123.3(3) yes
C15 O12 P3 121.2(3) yes
C18 O13 P4 123.4(3) yes
C19 O14 P4 119.6(3) yes
C20 O16 H16A 109.5 ?
C14 C12 H12A 109.5 ?
C14 C12 H12B 109.5 ?
H12A C12 H12B 109.5 ?
C14 C12 H12C 109.5 ?
H12A C12 H12C 109.5 ?
H12B C12 H12C 109.5 ?
C14 C13 H13A 109.5 ?
C14 C13 H13B 109.5 ?
H13A C13 H13B 109.5 ?
C14 C13 H13C 109.5 ?
H13A C13 H13C 109.5 ?
H13B C13 H13C 109.5 ?
O9 C14 C12 108.8(5) yes
O9 C14 C13 112.4(5) yes
C12 C14 C13 110.8(5) ?
O9 C14 P3 104.7(4) yes
C12 C14 P3 109.4(4) yes
C13 C14 P3 110.5(4) yes
O12 C15 C17 110.6(4) yes
O12 C15 H15B 109.5 ?
C17 C15 H15B 109.5 ?
O12 C15 H15C 109.5 ?
C17 C15 H15C 109.5 ?
H15B C15 H15C 108.1 ?
O11 C16 C17 111.5(4) yes
O11 C16 H16B 109.3 ?
C17 C16 H16B 109.3 ?
O11 C16 H16C 109.3 ?
C17 C16 H16C 109.3 ?
H16B C16 H16C 108.0 ?
C19 C17 C15 105.6(4) ?
C19 C17 C16 110.2(4) ?
C15 C17 C16 109.8(4) ?
C19 C17 C18 110.4(4) ?
C15 C17 C18 108.8(4) ?
C16 C17 C18 111.9(4) ?
O13 C18 C17 112.3(4) yes
O13 C18 H18A 109.1 ?
C17 C18 H18A 109.1 ?
O13 C18 H18B 109.1 ?
C17 C18 H18B 109.1 ?
H18A C18 H18B 107.9 ?
O14 C19 C17 110.6(4) yes
O14 C19 H19A 109.5 ?
C17 C19 H19A 109.5 ?
O14 C19 H19B 109.5 ?
C17 C19 H19B 109.5 ?
H19A C19 H19B 108.1 ?
O16 C20 C22 111.8(4) yes
O16 C20 C21 106.0(4) yes
C22 C20 C21 112.1(4) ?
O16 C20 P4 108.7(3) yes
C22 C20 P4 109.3(4) yes
C21 C20 P4 108.9(4) yes
C20 C21 H21A 109.5 ?
C20 C21 H21B 109.5 ?
H21A C21 H21B 109.5 ?
C20 C21 H21C 109.5 ?
H21A C21 H21C 109.5 ?
H21B C21 H21C 109.5 ?
C20 C22 H22A 109.5 ?
C20 C22 H22B 109.5 ?
H22A C22 H22B 109.5 ?
C20 C22 H22C 109.5 ?
H22A C22 H22C 109.5 ?
H22B C22 H22C 109.5 ?
HWA OW HWB 94(3) ?

loop_
_geom_bond_atom_site_label_1
_geom_bond_atom_site_label_2
_geom_bond_distance
_geom_bond_publ_flag
P1 O2 1.465(4) yes
P1 O3 1.573(4) yes
P1 O4 1.581(4) yes
P1 C3 1.821(5) yes
P2 O7 1.465(4) yes
P2 O6 1.563(4) yes
P2 O5 1.578(4) yes
P2 C9 1.827(5) yes
O1 C3 1.430(6) yes
O1 H1A 0.8200 ?
O3 C5 1.462(6) yes
O4 C4 1.455(6) yes
O5 C8 1.450(6) yes
O6 C7 1.436(6) yes
O8 C9 1.431(6) yes
O8 H8A 0.8200 ?
C1 C3 1.530(8) ?
C1 H1B 0.9600 ?
C1 H1C 0.9600 ?
C1 H1D 0.9600 ?
C2 C3 1.520(8) ?
C2 H2B 0.9600 ?
C2 H2C 0.9600 ?
C2 H2D 0.9600 ?
C4 C6 1.525(7) ?
C4 H4A 0.9700 ?
C4 H4B 0.9700 ?
C5 C6 1.518(7) ?
C5 H5A 0.9700 ?
C5 H5B 0.9700 ?
C6 C7 1.521(7) ?
C6 C8 1.528(7) ?
C7 H7B 0.9700 ?
C7 H7C 0.9700 ?
C8 H8B 0.9700 ?
C8 H8C 0.9700 ?
C9 C11 1.521(8) ?
C9 C10 1.523(8) ?
C10 H10A 0.9600 ?
C10 H10B 0.9600 ?
C10 H10C 0.9600 ?
C11 H11A 0.9600 ?
C11 H11B 0.9600 ?
C11 H11C 0.9600 ?
P3 O10 1.456(4) yes
P3 O12 1.573(4) yes
P3 O11 1.581(4) yes
P3 C14 1.816(5) yes
P4 O15 1.463(4) yes
P4 O13 1.576(3) yes
P4 O14 1.585(3) yes
P4 C20 1.829(5) yes
O9 C14 1.422(6) yes
O9 H9A 0.8200 ?
O11 C16 1.450(6) yes
O12 C15 1.461(6) yes
O13 C18 1.455(6) yes
O14 C19 1.455(6) yes
O16 C20 1.426(6) yes
O16 H16A 0.8200 ?
C12 C14 1.504(8) ?
C12 H12A 0.9600 ?
C12 H12B 0.9600 ?
C12 H12C 0.9600 ?
C13 C14 1.513(8) ?
C13 H13A 0.9600 ?
C13 H13B 0.9600 ?
C13 H13C 0.9600 ?
C15 C17 1.525(7) ?
C15 H15B 0.9700 ?
C15 H15C 0.9700 ?
C16 C17 1.525(7) ?
C16 H16B 0.9700 ?
C16 H16C 0.9700 ?
C17 C19 1.523(7) ?
C17 C18 1.527(7) ?
C18 H18A 0.9700 ?
C18 H18B 0.9700 ?
C19 H19A 0.9700 ?
C19 H19B 0.9700 ?
C20 C22 1.517(7) ?
C20 C21 1.533(7) ?
C21 H21A 0.9600 ?
C21 H21B 0.9600 ?
C21 H21C 0.9600 ?
C22 H22A 0.9600 ?
C22 H22B 0.9600 ?
C22 H22C 0.9600 ?
OW HWA 0.791(19) ?
OW HWB 0.826(19) ?

loop_
_geom_hbond_atom_site_label_D
_geom_hbond_atom_site_label_H
_geom_hbond_atom_site_label_A
_geom_hbond_site_symmetry_A
_geom_hbond_distance_DH
_geom_hbond_distance_HA
_geom_hbond_distance_DA
_geom_hbond_angle_DHA
_geom_hbond_publ_flag
OW HWA O15 2_755 0.79(6) 2.06(7) 2.823(7) 163(6) yes
O1 H1A O15 . 0.8200 2.0000 2.818(5) 175.00 yes
OW HWB O7 1_554 0.82(6) 2.34(6) 2.706(8) 108(5) yes
O8 H8A O2 2_666 0.8200 1.9700 2.785(5) 175.00 yes
O9 H9A OW . 0.8200 2.2700 2.599(8) 105.00 yes
O16 H16A O10 2_665 0.8200 1.9000 2.716(5) 179.00 yes
C5 H5A O8 2_766 0.9700 2.4400 3.405(7) 173.00 yes
C5 H5B O1 . 0.9700 2.5100 3.106(7) 120.00 yes
C7 H7C O2 1_655 0.9700 2.4700 3.332(7) 148.00 yes
C8 H8B O8 . 0.9700 2.5900 3.155(7) 117.00 yes
C16 H16B O9 . 0.9700 2.5000 3.056(7) 117.00 yes

loop_
_geom_torsion_atom_site_label_1
_geom_torsion_atom_site_label_2
_geom_torsion_atom_site_label_3
_geom_torsion_atom_site_label_4
_geom_torsion
O2 P1 O3 C5 156.1(4)
O4 P1 O3 C5 34.6(4)
C3 P1 O3 C5 -81.4(4)
O2 P1 O4 C4 -155.1(3)
O3 P1 O4 C4 -33.6(4)
C3 P1 O4 C4 81.4(4)
O7 P2 O5 C8 -153.4(4)
O6 P2 O5 C8 -33.6(4)
C9 P2 O5 C8 81.3(4)
O7 P2 O6 C7 157.1(4)
O5 P2 O6 C7 36.0(4)
C9 P2 O6 C7 -78.6(4)
O2 P1 C3 O1 179.9(3)
O3 P1 C3 O1 57.4(4)
O4 P1 C3 O1 -56.5(4)
O2 P1 C3 C2 61.0(5)
O3 P1 C3 C2 -61.5(5)
O4 P1 C3 C2 -175.5(4)
O2 P1 C3 C1 -61.2(5)
O3 P1 C3 C1 176.3(4)
O4 P1 C3 C1 62.4(5)
P1 O4 C4 C6 47.3(5)
P1 O3 C5 C6 -50.2(6)
O3 C5 C6 C7 177.3(4)
O3 C5 C6 C4 58.1(6)
O3 C5 C6 C8 -64.1(5)
O4 C4 C6 C5 -56.2(6)
O4 C4 C6 C7 -173.1(4)
O4 C4 C6 C8 64.1(5)
P2 O6 C7 C6 -50.3(5)
C5 C6 C7 O6 172.3(4)
C4 C6 C7 O6 -68.9(5)
C8 C6 C7 O6 54.8(5)
P2 O5 C8 C6 45.0(6)
C5 C6 C8 O5 -168.2(4)
C7 C6 C8 O5 -51.9(6)
C4 C6 C8 O5 70.9(5)
O7 P2 C9 O8 -174.3(3)
O6 P2 C9 O8 63.2(4)
O5 P2 C9 O8 -49.6(4)
O7 P2 C9 C11 70.3(5)
O6 P2 C9 C11 -52.2(4)
O5 P2 C9 C11 -164.9(4)
O7 P2 C9 C10 -53.1(5)
O6 P2 C9 C10 -175.6(4)
O5 P2 C9 C10 71.6(4)
O10 P3 O11 C16 -152.9(4)
O12 P3 O11 C16 -32.5(4)
C14 P3 O11 C16 82.7(4)
O10 P3 O12 C15 156.0(4)
O11 P3 O12 C15 35.6(4)
C14 P3 O12 C15 -79.3(4)
O15 P4 O13 C18 -154.7(3)
O14 P4 O13 C18 -34.5(4)
C20 P4 O13 C18 81.0(4)
O15 P4 O14 C19 160.7(3)
O13 P4 O14 C19 40.5(4)
C20 P4 O14 C19 -74.8(4)
O10 P3 C14 O9 -165.1(3)
O12 P3 C14 O9 71.2(4)
O11 P3 C14 O9 -41.8(4)
O10 P3 C14 C12 -48.6(5)
O12 P3 C14 C12 -172.3(4)
O11 P3 C14 C12 74.7(5)
O10 P3 C14 C13 73.7(5)
O12 P3 C14 C13 -50.0(4)
O11 P3 C14 C13 -163.1(4)
P3 O12 C15 C17 -52.1(5)
P3 O11 C16 C17 45.3(5)
O12 C15 C17 C19 177.4(4)
O12 C15 C17 C16 58.6(5)
O12 C15 C17 C18 -64.1(5)
O11 C16 C17 C19 -171.1(4)
O11 C16 C17 C15 -55.2(6)
O11 C16 C17 C18 65.7(5)
P4 O13 C18 C17 43.4(5)
C19 C17 C18 O13 -51.7(6)
C15 C17 C18 O13 -167.1(4)
C16 C17 C18 O13 71.4(5)
P4 O14 C19 C17 -56.1(5)
C15 C17 C19 O14 175.7(4)
C16 C17 C19 O14 -65.8(5)
C18 C17 C19 O14 58.3(5)
O15 P4 C20 O16 -167.8(3)
O13 P4 C20 O16 -44.3(4)
O14 P4 C20 O16 68.5(4)
O15 P4 C20 C22 -45.6(4)
O13 P4 C20 C22 77.9(4)
O14 P4 C20 C22 -169.3(3)
O15 P4 C20 C21 77.1(4)
O13 P4 C20 C21 -159.4(3)
O14 P4 C20 C21 -46.6(4)
